data_4345572
loop_
_publ_author_name
'Xiao, Bin'
'Kegler, Philip'
'Bosbach, Dirk'
'Alekseev, Evgeny V.'

_publ_section_title
;
 Thorium Chemistry in Oxo-Tellurium System under Extreme Conditions.
;
_journal_issue 5
_journal_name_full 'Inorganic chemistry'
_journal_page_first 2926
_journal_page_last 2935
_journal_paper_doi 10.1021/acs.inorgchem.6b03030
_journal_volume 56
_journal_year 2017
_chemical_formula_sum 'Na16 O60 Te12 Th8'
_chemical_formula_weight 4715.36
_chemical_name_systematic
;
 ?
;
_space_group_IT_number 167
_symmetry_cell_setting trigonal
_symmetry_space_group_name_Hall '-R 3 2"c'
_symmetry_space_group_name_H-M 'R -3 c :H'
_atom_sites_solution_primary direct
_atom_sites_solution_secondary difmap
_audit_creation_method SHELXL-2014/7
_cell_angle_alpha 90.00
_cell_angle_beta 90.00
_cell_angle_gamma 120.00
_cell_formula_units_Z 3
_cell_length_a 9.9109(3)
_cell_length_b 9.9109(3)
_cell_length_c 45.1306(11)
_cell_measurement_reflns_used 4292
_cell_measurement_temperature 293(2)
_cell_measurement_theta_max 32.3643
_cell_measurement_theta_min 2.9760
_cell_volume 3839.09(19)
_computing_cell_refinement
;
'Wed Apr 23 09:21:26 2014'
;
_computing_data_collection
;
'Wed Apr 23 09:21:26 2014'
;
_computing_data_reduction
;
'Wed Apr 23 09:21:26 2014'
;
_computing_structure_refinement 'SHELXL-97 (Sheldrick, 1997)'
_computing_structure_solution 'SHELXS-97 (Sheldrick, 1990)'
_diffrn_ambient_temperature 293(2)
_diffrn_detector_area_resol_mean 15.9834
_diffrn_measured_fraction_theta_full 0.998
_diffrn_measured_fraction_theta_max 0.998
_diffrn_measurement_device_type 'SuperNova, Dual, Cu at zero, Eos'
_diffrn_measurement_method '\w scans'
_diffrn_radiation_monochromator graphite
_diffrn_radiation_source 'fine-focus sealed tube'
_diffrn_radiation_type MoK\a
_diffrn_radiation_wavelength 0.71073
_diffrn_reflns_av_R_equivalents 0.0416
_diffrn_reflns_av_sigmaI/netI 0.0163
_diffrn_reflns_limit_h_max 12
_diffrn_reflns_limit_h_min -12
_diffrn_reflns_limit_k_max 12
_diffrn_reflns_limit_k_min -12
_diffrn_reflns_limit_l_max 56
_diffrn_reflns_limit_l_min -55
_diffrn_reflns_number 11337
_diffrn_reflns_theta_full 26.37
_diffrn_reflns_theta_max 26.37
_diffrn_reflns_theta_min 2.98
_exptl_absorpt_coefficient_mu 30.142
_exptl_absorpt_correction_T_max 1.00000
_exptl_absorpt_correction_T_min 0.67505
_exptl_absorpt_correction_type multi-scan
_exptl_absorpt_process_details
;
'Wed Apr 23 09:21:26 2014'
;
_exptl_crystal_colour
;
'Wed Apr 23 09:21:26 2014'
;
_exptl_crystal_density_diffrn 6.119
_exptl_crystal_density_method 'not measured'
_exptl_crystal_description
;
'Wed Apr 23 09:21:26 2014'
;
_exptl_crystal_F_000 6000
_exptl_crystal_size_max 0.08
_exptl_crystal_size_mid 0.08
_exptl_crystal_size_min 0.06
_refine_diff_density_max 3.483
_refine_diff_density_min -3.134
_refine_diff_density_rms 0.333
_refine_ls_extinction_method none
_refine_ls_goodness_of_fit_ref 1.151
_refine_ls_matrix_type full
_refine_ls_number_parameters 74
_refine_ls_number_reflns 882
_refine_ls_number_restraints 8
_refine_ls_restrained_S_all 1.147
_refine_ls_R_factor_all 0.0279
_refine_ls_R_factor_gt 0.0248
_refine_ls_shift/su_max 0.010
_refine_ls_shift/su_mean 0.001
_refine_ls_structure_factor_coef Fsqd
_refine_ls_weighting_details 'calc w=1/[\s^2^(Fo^2^)+(0.0586P)^2^+212.1737P] where P=(Fo^2^+2Fc^2^)/3'
_refine_ls_weighting_scheme calc
_refine_ls_wR_factor_gt 0.0947
_refine_ls_wR_factor_ref 0.0968
_reflns_number_gt 810
_reflns_number_total 882
_reflns_threshold_expression >2sigma(I)
_cod_data_source_file ic6b03030_si_003.cif
_cod_data_source_block Na4Te3Th2O15
_cod_depositor_comments
;
The following automatic conversions were performed:

'_symmetry_cell_setting' value 'TRIGONAL' changed to 'trigonal'
according to
/home/data/users/saulius/crontab/automatic-downloads/current/ACS/lib/dictionaries/cif_core.dic
dictionary named 'cif_core.dic' version 2.4.2 from 2011-04-26.

Automatic conversion script
Id: cif_fix_values 4973 2017-02-22 13:04:09Z antanas 
;
_cod_original_cell_volume 3839.08(19)
_cod_original_sg_symbol_H-M 'R -3 c'
_cod_database_code 4345572
_shelx_shelxl_version_number 2014/7

loop_
_symmetry_equiv_pos_as_xyz
'x, y, z'
'-y, x-y, z'
'-x+y, -x, z'
'y, x, -z+1/2'
'-x, -x+y, -z+1/2'
'x-y, -y, -z+1/2'
'x+2/3, y+1/3, z+1/3'
'-y+2/3, x-y+1/3, z+1/3'
'-x+y+2/3, -x+1/3, z+1/3'
'y+2/3, x+1/3, -z+5/6'
'-x+2/3, -x+y+1/3, -z+5/6'
'x-y+2/3, -y+1/3, -z+5/6'
'x+1/3, y+2/3, z+2/3'
'-y+1/3, x-y+2/3, z+2/3'
'-x+y+1/3, -x+2/3, z+2/3'
'y+1/3, x+2/3, -z+7/6'
'-x+1/3, -x+y+2/3, -z+7/6'
'x-y+1/3, -y+2/3, -z+7/6'
'-x, -y, -z'
'y, -x+y, -z'
'x-y, x, -z'
'-y, -x, z-1/2'
'x, x-y, z-1/2'
'-x+y, y, z-1/2'
'-x+2/3, -y+1/3, -z+1/3'
'y+2/3, -x+y+1/3, -z+1/3'
'x-y+2/3, x+1/3, -z+1/3'
'-y+2/3, -x+1/3, z-1/6'
'x+2/3, x-y+1/3, z-1/6'
'-x+y+2/3, y+1/3, z-1/6'
'-x+1/3, -y+2/3, -z+2/3'
'y+1/3, -x+y+2/3, -z+2/3'
'x-y+1/3, x+2/3, -z+2/3'
'-y+1/3, -x+2/3, z+1/6'
'x+1/3, x-y+2/3, z+1/6'
'-x+y+1/3, y+2/3, z+1/6'

loop_
_atom_site_label
_atom_site_type_symbol
_atom_site_fract_x
_atom_site_fract_y
_atom_site_fract_z
_atom_site_U_iso_or_equiv
_atom_site_adp_type
_atom_site_occupancy
_atom_site_symmetry_multiplicity
_atom_site_calc_flag
_atom_site_refinement_flags
Th1 Th 0.0000 0.0000 -0.076215(14) 0.0079(2) Uani 1 3 d SD
Th2 Th 0.0000 0.0000 -0.158209(14) 0.0064(2) Uani 1 3 d S
Te1 Te -0.01121(7) -0.35259(7) -0.048240(13) 0.0044(2) Uani 1 1 d D
O1 O 0.1175(10) -0.3333 -0.0833 0.009(2) Uani 1 2 d S
O2 O -0.1404(9) -0.5749(8) -0.05304(15) 0.0072(14) Uani 1 1 d .
O3 O 0.0809(9) -0.1327(8) -0.04540(16) 0.0112(15) Uani 1 1 d .
O4 O -0.1344(10) -0.3333 -0.0833 0.009(2) Uani 1 2 d SD
O5 O -0.1497(8) -0.3823(8) -0.01744(15) 0.0103(14) Uani 1 1 d .
O6 O 0.1357(8) -0.3759(8) -0.02590(15) 0.0112(15) Uani 1 1 d U
Na1 Na 0.0192(5) 0.3444(5) -0.02852(12) 0.0208(11) Uani 1 1 d .
Na2 Na 0.3333 -0.3333 -0.0707(4) 0.091(6) Uani 1 3 d S

loop_
_atom_site_aniso_label
_atom_site_aniso_U_11
_atom_site_aniso_U_22
_atom_site_aniso_U_33
_atom_site_aniso_U_23
_atom_site_aniso_U_13
_atom_site_aniso_U_12
Th1 0.0086(3) 0.0086(3) 0.0065(4) 0.000 0.000 0.00429(14)
Th2 0.0062(3) 0.0062(3) 0.0067(4) 0.000 0.000 0.00311(14)
Te1 0.0041(3) 0.0043(3) 0.0042(4) 0.0008(2) -0.0001(2) 0.0018(3)
O1 0.008(3) 0.018(5) 0.005(4) 0.002(4) 0.0011(19) 0.009(3)
O2 0.008(3) 0.005(3) 0.008(3) 0.001(3) 0.000(3) 0.003(3)
O3 0.014(4) 0.007(3) 0.011(3) 0.003(3) -0.004(3) 0.004(3)
O4 0.008(3) 0.014(5) 0.007(5) 0.001(4) 0.001(2) 0.007(3)
O5 0.012(4) 0.008(3) 0.010(3) 0.000(3) 0.005(3) 0.005(3)
O6 0.0109(17) 0.0112(17) 0.0113(17) 0.0001(10) -0.0010(10) 0.0055(11)
Na1 0.016(2) 0.016(2) 0.033(3) -0.0090(19) -0.008(2) 0.010(2)
Na2 0.085(7) 0.085(7) 0.102(14) 0.000 0.000 0.043(4)

loop_
_atom_type_symbol
_atom_type_description
_atom_type_scat_dispersion_real
_atom_type_scat_dispersion_imag
_atom_type_scat_source
Na Na 0.0362 0.0249 'International Tables Vol C Tables 4.2.6.8 and 6.1.1.4'
O O 0.0106 0.0060 'International Tables Vol C Tables 4.2.6.8 and 6.1.1.4'
Te Te -0.5308 1.6751 'International Tables Vol C Tables 4.2.6.8 and 6.1.1.4'
Th Th -7.2400 8.8979 'International Tables Vol C Tables 4.2.6.8 and 6.1.1.4'

loop_
_geom_angle_atom_site_label_1
_geom_angle_atom_site_label_2
_geom_angle_atom_site_label_3
_geom_angle
_geom_angle_site_symmetry_1
_geom_angle_site_symmetry_3
O3 Th1 O3 87.6(3) . 3
O3 Th1 O3 87.6(3) . 2
O3 Th1 O3 87.6(3) 3 2
O3 Th1 O2 82.9(3) . 12_444
O3 Th1 O2 141.8(2) 3 12_444
O3 Th1 O2 128.6(2) 2 12_444
O3 Th1 O2 128.6(2) . 11_454
O3 Th1 O2 82.9(3) 3 11_454
O3 Th1 O2 141.8(2) 2 11_454
O2 Th1 O2 74.7(3) 12_444 11_454
O3 Th1 O2 141.8(2) . 10_554
O3 Th1 O2 128.6(2) 3 10_554
O3 Th1 O2 82.9(3) 2 10_554
O2 Th1 O2 74.7(3) 12_444 10_554
O2 Th1 O2 74.7(3) 11_454 10_554
O3 Th1 O4 146.8(2) . 3
O3 Th1 O4 60.7(2) 3 3
O3 Th1 O4 81.5(2) 2 3
O2 Th1 O4 127.92(18) 12_444 3
O2 Th1 O4 61.6(2) 11_454 3
O2 Th1 O4 67.9(2) 10_554 3
O3 Th1 O4 60.7(2) . .
O3 Th1 O4 81.5(2) 3 .
O3 Th1 O4 146.8(2) 2 .
O2 Th1 O4 61.6(2) 12_444 .
O2 Th1 O4 67.9(2) 11_454 .
O2 Th1 O4 127.92(18) 10_554 .
O4 Th1 O4 118.786(5) 3 .
O3 Th1 O4 81.5(2) . 2
O3 Th1 O4 146.8(2) 3 2
O3 Th1 O4 60.7(2) 2 2
O2 Th1 O4 67.9(2) 12_444 2
O2 Th1 O4 127.92(18) 11_454 2
O2 Th1 O4 61.6(2) 10_554 2
O4 Th1 O4 118.787(5) 3 2
O4 Th1 O4 118.786(5) . 2
O3 Th1 Te1 26.55(18) . .
O3 Th1 Te1 82.89(18) 3 .
O3 Th1 Te1 113.42(19) 2 .
O2 Th1 Te1 72.29(17) 12_444 .
O2 Th1 Te1 102.06(15) 11_454 .
O2 Th1 Te1 146.40(16) 10_554 .
O4 Th1 Te1 140.68(17) 3 .
O4 Th1 Te1 34.24(12) . .
O4 Th1 Te1 99.65(17) 2 .
O3 Th1 Te1 113.42(19) . 3
O3 Th1 Te1 26.55(18) 3 3
O3 Th1 Te1 82.89(18) 2 3
O2 Th1 Te1 146.40(16) 12_444 3
O2 Th1 Te1 72.29(17) 11_454 3
O2 Th1 Te1 102.06(15) 10_554 3
O4 Th1 Te1 34.24(12) 3 3
O4 Th1 Te1 99.65(17) . 3
O4 Th1 Te1 140.68(17) 2 3
Te1 Th1 Te1 108.781(14) . 3
O3 Th1 Te1 82.89(18) . 2
O3 Th1 Te1 113.42(19) 3 2
O3 Th1 Te1 26.55(18) 2 2
O2 Th1 Te1 102.06(15) 12_444 2
O2 Th1 Te1 146.40(16) 11_454 2
O2 Th1 Te1 72.29(17) 10_554 2
O4 Th1 Te1 99.65(18) 3 2
O4 Th1 Te1 140.68(17) . 2
O4 Th1 Te1 34.24(12) 2 2
Te1 Th1 Te1 108.781(14) . 2
Te1 Th1 Te1 108.781(14) 3 2
O6 Th2 O6 81.7(3) 30 28_455
O6 Th2 O6 81.7(3) 30 29_445
O6 Th2 O6 81.7(3) 28_455 29_445
O6 Th2 O5 68.9(2) 30 10_554
O6 Th2 O5 80.5(2) 28_455 10_554
O6 Th2 O5 147.4(2) 29_445 10_554
O6 Th2 O5 80.5(2) 30 12_444
O6 Th2 O5 147.4(2) 28_455 12_444
O6 Th2 O5 68.9(2) 29_445 12_444
O5 Th2 O5 117.44(9) 10_554 12_444
O6 Th2 O5 147.4(2) 30 11_454
O6 Th2 O5 68.9(2) 28_455 11_454
O6 Th2 O5 80.5(2) 29_445 11_454
O5 Th2 O5 117.44(9) 10_554 11_454
O5 Th2 O5 117.44(9) 12_444 11_454
O6 Th2 O2 92.7(2) 30 12_444
O6 Th2 O2 148.7(2) 28_455 12_444
O6 Th2 O2 128.1(2) 29_445 12_444
O5 Th2 O2 68.9(2) 10_554 12_444
O5 Th2 O2 59.3(2) 12_444 12_444
O5 Th2 O2 119.8(2) 11_454 12_444
O6 Th2 O2 148.7(2) 30 11_454
O6 Th2 O2 128.1(2) 28_455 11_454
O6 Th2 O2 92.6(2) 29_445 11_454
O5 Th2 O2 119.8(2) 10_554 11_454
O5 Th2 O2 68.9(2) 12_444 11_454
O5 Th2 O2 59.3(2) 11_454 11_454
O2 Th2 O2 66.8(3) 12_444 11_454
O6 Th2 O2 128.1(2) 30 10_554
O6 Th2 O2 92.6(2) 28_455 10_554
O6 Th2 O2 148.7(2) 29_445 10_554
O5 Th2 O2 59.3(2) 10_554 10_554
O5 Th2 O2 119.8(2) 12_444 10_554
O5 Th2 O2 68.9(2) 11_454 10_554
O2 Th2 O2 66.8(3) 12_444 10_554
O2 Th2 O2 66.8(3) 11_454 10_554
O6 Th2 Na1 56.51(19) 30 12_554
O6 Th2 Na1 114.47(19) 28_455 12_554
O6 Th2 Na1 129.66(19) 29_445 12_554
O5 Th2 Na1 40.55(18) 10_554 12_554
O5 Th2 Na1 76.97(17) 12_444 12_554
O5 Th2 Na1 149.54(18) 11_454 12_554
O2 Th2 Na1 41.82(17) 12_444 12_554
O2 Th2 Na1 108.53(18) 11_454 12_554
O2 Th2 Na1 80.67(16) 10_554 12_554
O6 Th2 Na1 114.47(19) 30 11_444
O6 Th2 Na1 129.66(19) 28_455 11_444
O6 Th2 Na1 56.51(19) 29_445 11_444
O5 Th2 Na1 149.54(18) 10_554 11_444
O5 Th2 Na1 40.54(18) 12_444 11_444
O5 Th2 Na1 76.97(18) 11_454 11_444
O2 Th2 Na1 80.67(16) 12_444 11_444
O2 Th2 Na1 41.83(17) 11_454 11_444
O2 Th2 Na1 108.53(18) 10_554 11_444
Na1 Th2 Na1 113.75(7) 12_554 11_444
O6 Th2 Na1 129.66(19) 30 10_454
O6 Th2 Na1 56.51(19) 28_455 10_454
O6 Th2 Na1 114.47(19) 29_445 10_454
O5 Th2 Na1 76.97(17) 10_554 10_454
O5 Th2 Na1 149.54(18) 12_444 10_454
O5 Th2 Na1 40.54(18) 11_454 10_454
O2 Th2 Na1 108.53(18) 12_444 10_454
O2 Th2 Na1 80.67(16) 11_454 10_454
O2 Th2 Na1 41.82(17) 10_554 10_454
Na1 Th2 Na1 113.75(7) 12_554 10_454
Na1 Th2 Na1 113.75(7) 11_444 10_454
O5 Te1 O6 97.7(3) . .
O5 Te1 O3 91.4(3) . .
O6 Te1 O3 98.5(3) . .
O5 Te1 O2 83.6(3) . .
O6 Te1 O2 91.9(3) . .
O3 Te1 O2 169.0(3) . .
O5 Te1 O1 174.4(3) . .
O6 Te1 O1 86.5(3) . .
O3 Te1 O1 91.5(2) . .
O2 Te1 O1 92.7(2) . .
O5 Te1 O4 99.4(3) . .
O6 Te1 O4 162.4(3) . .
O3 Te1 O4 85.0(2) . .
O2 Te1 O4 86.2(2) . .
O1 Te1 O4 76.1(3) . .
O5 Te1 Te1 138.9(2) . 12_444
O6 Te1 Te1 123.0(2) . 12_444
O3 Te1 Te1 87.9(2) . 12_444
O2 Te1 Te1 89.5(2) . 12_444
O1 Te1 Te1 36.5(2) . 12_444
O4 Te1 Te1 39.6(2) . 12_444
O5 Te1 Na1 92.9(2) . 1_545
O6 Te1 Na1 46.5(2) . 1_545
O3 Te1 Na1 144.9(2) . 1_545
O2 Te1 Na1 45.5(2) . 1_545
O1 Te1 Na1 87.46(17) . 1_545
O4 Te1 Na1 128.34(10) . 1_545
Te1 Te1 Na1 110.57(10) 12_444 1_545
O5 Te1 Na1 104.0(2) . 3
O6 Te1 Na1 62.6(2) . 3
O3 Te1 Na1 37.0(2) . 3
O2 Te1 Na1 153.9(2) . 3
O1 Te1 Na1 81.14(15) . 3
O4 Te1 Na1 116.35(10) . 3
Te1 Te1 Na1 99.86(9) 12_444 3
Na1 Te1 Na1 108.66(14) 1_545 3
O5 Te1 Na1 40.3(2) . 19
O6 Te1 Na1 59.6(2) . 19
O3 Te1 Na1 84.8(2) . 19
O2 Te1 Na1 97.4(2) . 19
O1 Te1 Na1 144.8(2) . 19
O4 Te1 Na1 137.9(2) . 19
Te1 Te1 Na1 172.62(8) 12_444 19
Na1 Te1 Na1 76.37(13) 1_545 19
Na1 Te1 Na1 75.01(12) 3 19
O5 Te1 Na2 148.1(4) . .
O6 Te1 Na2 50.4(4) . .
O3 Te1 Na2 93.5(2) . .
O2 Te1 Na2 95.9(2) . .
O1 Te1 Na2 36.3(4) . .
O4 Te1 Na2 112.4(4) . .
Te1 Te1 Na2 72.8(3) 12_444 .
Na1 Te1 Na2 65.95(16) 1_545 .
Na1 Te1 Na2 64.42(16) 3 .
Na1 Te1 Na2 108.9(3) 19 .
O5 Te1 Na1 35.9(2) . 2
O6 Te1 Na1 132.9(2) . 2
O3 Te1 Na1 80.1(2) . 2
O2 Te1 Na1 90.2(2) . 2
O1 Te1 Na1 140.3(2) . 2
O4 Te1 Na1 64.6(2) . 2
Te1 Te1 Na1 103.99(9) 12_444 2
Na1 Te1 Na1 120.96(16) 1_545 2
Na1 Te1 Na1 110.68(14) 3 2
Na1 Te1 Na1 73.47(11) 19 2
Na2 Te1 Na1 173.04(14) . 2
Te1 O1 Te1 106.9(4) 12_444 .
Te1 O1 Na2 111.7(5) 12_444 10_544
Te1 O1 Na2 141.4(6) . 10_544
Te1 O1 Na2 141.4(6) 12_444 .
Te1 O1 Na2 111.7(5) . .
Na2 O1 Na2 29.9(10) 10_544 .
Te1 O2 Th1 117.8(3) . 10_444
Te1 O2 Na1 99.1(3) . 1_545
Th1 O2 Na1 138.6(3) 10_444 1_545
Te1 O2 Th2 105.3(3) . 10_444
Th1 O2 Th2 96.1(3) 10_444 10_444
Na1 O2 Th2 91.1(3) 1_545 10_444
Te1 O3 Na1 112.3(4) . 3
Te1 O3 Th1 120.4(3) . .
Na1 O3 Th1 121.0(3) 3 .
Te1 O4 Te1 100.8(4) 12_444 .
Te1 O4 Th1 93.69(10) 12_444 10_444
Te1 O4 Th1 94.38(10) . 10_444
Te1 O4 Th1 94.38(10) 12_444 .
Te1 O4 Th1 93.69(10) . .
Th1 O4 Th1 167.3(4) 10_444 .
Te1 O5 Na1 115.8(4) . 2
Te1 O5 Na1 109.0(3) . 19
Na1 O5 Na1 127.1(3) 2 19
Te1 O5 Th2 111.1(3) . 10_444
Na1 O5 Th2 94.8(3) 2 10_444
Na1 O5 Th2 93.9(3) 19 10_444
Te1 O6 Th2 162.6(4) . 34_545
Te1 O6 Na1 99.2(3) . 1_545
Th2 O6 Na1 96.6(3) 34_545 1_545
Te1 O6 Na2 97.2(4) . .
Th2 O6 Na2 89.5(4) 34_545 .
Na1 O6 Na2 92.0(3) 1_545 .
Te1 O6 Na1 87.6(3) . 19
Th2 O6 Na1 82.3(2) 34_545 19
Na1 O6 Na1 100.6(3) 1_545 19
Na2 O6 Na1 165.6(3) . 19
O3 Na1 O5 103.6(3) 2 3
O3 Na1 O2 130.6(3) 2 1_565
O5 Na1 O2 76.1(3) 3 1_565
O3 Na1 O5 89.8(3) 2 19
O5 Na1 O5 102.6(3) 3 19
O2 Na1 O5 139.2(3) 1_565 19
O3 Na1 O6 126.4(3) 2 1_565
O5 Na1 O6 129.9(3) 3 1_565
O2 Na1 O6 69.7(3) 1_565 1_565
O5 Na1 O6 82.3(3) 19 1_565
O3 Na1 O6 140.7(3) 2 19
O5 Na1 O6 61.0(2) 3 19
O2 Na1 O6 83.4(3) 1_565 19
O5 Na1 O6 62.2(3) 19 19
O6 Na1 O6 79.4(3) 1_565 19
O3 Na1 Te1 137.8(3) 2 1_565
O5 Na1 Te1 105.4(2) 3 1_565
O2 Na1 Te1 35.40(18) 1_565 1_565
O5 Na1 Te1 112.6(2) 19 1_565
O6 Na1 Te1 34.32(18) 1_565 1_565
O6 Na1 Te1 80.85(17) 19 1_565
O3 Na1 Te1 30.8(2) 2 2
O5 Na1 Te1 133.4(2) 3 2
O2 Na1 Te1 133.5(3) 1_565 2
O5 Na1 Te1 77.1(2) 19 2
O6 Na1 Te1 96.5(2) 1_565 2
O6 Na1 Te1 139.3(2) 19 2
Te1 Na1 Te1 117.76(15) 1_565 2
O3 Na1 Te1 112.2(3) 2 19
O5 Na1 Te1 77.1(2) 3 19
O2 Na1 Te1 115.5(2) 1_565 19
O5 Na1 Te1 30.68(18) 19 19
O6 Na1 Te1 85.9(2) 1_565 19
O6 Na1 Te1 32.76(15) 19 19
Te1 Na1 Te1 103.63(13) 1_565 19
Te1 Na1 Te1 107.00(13) 2 19
O3 Na1 Th2 147.2(3) 2 10_454
O5 Na1 Th2 44.62(19) 3 10_454
O2 Na1 Th2 47.09(19) 1_565 10_454
O5 Na1 Th2 103.4(2) 19 10_454
O6 Na1 Th2 85.5(2) 1_565 10_454
O6 Na1 Th2 41.20(15) 19 10_454
Te1 Na1 Th2 63.88(8) 1_565 10_454
Te1 Na1 Th2 178.01(14) 2 10_454
Te1 Na1 Th2 73.31(11) 19 10_454
O3 Na1 Te1 86.5(2) 2 3
O5 Na1 Te1 28.23(18) 3 3
O2 Na1 Te1 70.5(2) 1_565 3
O5 Na1 Te1 125.5(3) 19 3
O6 Na1 Te1 139.4(2) 1_565 3
O6 Na1 Te1 88.41(18) 19 3
Te1 Na1 Te1 105.76(13) 1_565 3
Te1 Na1 Te1 116.80(13) 2 3
Te1 Na1 Te1 104.32(13) 19 3
Th2 Na1 Te1 61.31(8) 10_454 3
O3 Na1 Th2 102.2(2) 2 34
O5 Na1 Th2 137.5(3) 3 34
O2 Na1 Th2 110.3(2) 1_565 34
O5 Na1 Th2 44.52(19) 19 34
O6 Na1 Th2 41.18(18) 1_565 34
O6 Na1 Th2 77.68(17) 19 34
Te1 Na1 Th2 75.32(9) 1_565 34
Te1 Na1 Th2 73.54(9) 2 34
Te1 Na1 Th2 62.08(8) 19 34
Th2 Na1 Th2 108.21(12) 10_454 34
Te1 Na1 Th2 165.76(18) 3 34
Na2 Na2 O1 75.1(5) 10_544 .
Na2 Na2 O1 75.1(5) 10_544 3_655
O1 Na2 O1 113.6(4) . 3_655
Na2 Na2 O1 75.1(5) 10_544 2_545
O1 Na2 O1 113.6(4) . 2_545
O1 Na2 O1 113.6(4) 3_655 2_545
Na2 Na2 O6 138.5(3) 10_544 3_655
O1 Na2 O6 113.1(4) . 3_655
O1 Na2 O6 64.3(3) 3_655 3_655
O1 Na2 O6 128.3(5) 2_545 3_655
Na2 Na2 O6 138.5(3) 10_544 2_545
O1 Na2 O6 128.3(5) . 2_545
O1 Na2 O6 113.1(4) 3_655 2_545
O1 Na2 O6 64.3(3) 2_545 2_545
O6 Na2 O6 70.0(5) 3_655 2_545
Na2 Na2 O6 138.5(3) 10_544 .
O1 Na2 O6 64.3(3) . .
O1 Na2 O6 128.3(5) 3_655 .
O1 Na2 O6 113.1(4) 2_545 .
O6 Na2 O6 70.0(5) 3_655 .
O6 Na2 O6 70.0(5) 2_545 .
Na2 Na2 Te1 107.0(3) 10_544 .
O1 Na2 Te1 32.01(19) . .
O1 Na2 Te1 125.21(6) 3_655 .
O1 Na2 Te1 119.80(6) 2_545 .
O6 Na2 Te1 90.5(4) 3_655 .
O6 Na2 Te1 100.3(5) 2_545 .
O6 Na2 Te1 32.42(15) . .
Na2 Na2 Te1 107.0(3) 10_544 2_545
O1 Na2 Te1 125.20(6) . 2_545
O1 Na2 Te1 119.79(6) 3_655 2_545
O1 Na2 Te1 32.02(19) 2_545 2_545
O6 Na2 Te1 100.3(5) 3_655 2_545
O6 Na2 Te1 32.42(15) 2_545 2_545
O6 Na2 Te1 90.5(4) . 2_545
Te1 Na2 Te1 111.9(3) . 2_545
Na2 Na2 Te1 107.0(3) 10_544 3_655
O1 Na2 Te1 119.79(6) . 3_655
O1 Na2 Te1 32.02(19) 3_655 3_655
O1 Na2 Te1 125.20(6) 2_545 3_655
O6 Na2 Te1 32.42(15) 3_655 3_655
O6 Na2 Te1 90.5(4) 2_545 3_655
O6 Na2 Te1 100.3(5) . 3_655
Te1 Na2 Te1 111.9(3) . 3_655
Te1 Na2 Te1 111.9(3) 2_545 3_655
Na2 Na2 Th2 179.998(1) 10_544 34_545
O1 Na2 Th2 104.9(5) . 34_545
O1 Na2 Th2 104.9(5) 3_655 34_545
O1 Na2 Th2 104.9(5) 2_545 34_545
O6 Na2 Th2 41.5(3) 3_655 34_545
O6 Na2 Th2 41.5(3) 2_545 34_545
O6 Na2 Th2 41.5(3) . 34_545
Te1 Na2 Th2 73.0(3) . 34_545
Te1 Na2 Th2 73.0(3) 2_545 34_545
Te1 Na2 Th2 73.0(3) 3_655 34_545
Na2 Na2 Na1 121.1(3) 10_544 2_655
O1 Na2 Na1 163.8(7) . 2_655
O1 Na2 Na1 72.8(2) 3_655 2_655
O1 Na2 Na1 74.7(2) 2_545 2_655
O6 Na2 Na1 54.8(3) 3_655 2_655
O6 Na2 Na1 40.9(2) 2_545 2_655
O6 Na2 Na1 99.8(5) . 2_655
Te1 Na2 Na1 131.9(6) . 2_655
Te1 Na2 Na1 54.58(15) 2_545 2_655
Te1 Na2 Na1 57.29(16) 3_655 2_655
Th2 Na2 Na1 58.9(3) 34_545 2_655

loop_
_geom_bond_atom_site_label_1
_geom_bond_atom_site_label_2
_geom_bond_distance
_geom_bond_site_symmetry_2
Th1 O3 2.315(7) .
Th1 O3 2.316(7) 3
Th1 O3 2.316(7) 2
Th1 O2 2.365(7) 12_444
Th1 O2 2.365(7) 11_454
Th1 O2 2.365(7) 10_554
Th1 O4 2.8967(10) 3
Th1 O4 2.8967(11) .
Th1 O4 2.8967(11) 2
Th1 Te1 3.6646(6) .
Th1 Te1 3.6646(6) 3
Th1 Te1 3.6646(6) 2
Th2 O6 2.365(7) 30
Th2 O6 2.365(7) 28_455
Th2 O6 2.365(7) 29_445
Th2 O5 2.508(7) 10_554
Th2 O5 2.508(7) 12_444
Th2 O5 2.508(7) 11_454
Th2 O2 2.606(7) 12_444
Th2 O2 2.606(7) 11_454
Th2 O2 2.606(7) 10_554
Th2 Na1 3.558(5) 12_554
Th2 Na1 3.558(5) 11_444
Th2 Na1 3.558(5) 10_454
Te1 O5 1.871(7) .
Te1 O6 1.878(7) .
Te1 O3 1.900(7) .
Te1 O2 1.929(7) .
Te1 O1 1.982(6) .
Te1 O4 2.066(6) .
Te1 Te1 3.1845(11) 12_444
Te1 Na1 3.287(5) 1_545
Te1 Na1 3.436(5) 3
Te1 Na1 3.467(6) 19
Te1 Na2 3.474(6) .
Te1 Na1 3.559(4) 2
O1 Te1 1.982(6) 12_444
O1 Na2 2.214(10) 10_544
O1 Na2 2.214(10) .
O2 Th1 2.365(7) 10_444
O2 Na1 2.373(8) 1_545
O2 Th2 2.606(7) 10_444
O3 Na1 2.233(9) 3
O4 Te1 2.066(6) 12_444
O4 Th1 2.8966(11) 10_444
O5 Na1 2.321(8) 2
O5 Na1 2.373(9) 19
O5 Th2 2.508(7) 10_444
O6 Th2 2.365(7) 34_545
O6 Na1 2.415(8) 1_545
O6 Na2 2.697(16) .
O6 Na1 2.994(9) 19
Na1 O3 2.232(9) 2
Na1 O5 2.321(8) 3
Na1 O2 2.373(8) 1_565
Na1 O5 2.373(9) 19
Na1 O6 2.415(8) 1_565
Na1 O6 2.994(9) 19
Na1 Te1 3.287(5) 1_565
Na1 Te1 3.436(5) 2
Na1 Te1 3.467(6) 19
Na1 Th2 3.558(5) 10_454
Na1 Te1 3.559(4) 3
Na1 Th2 3.568(4) 34
Na2 Na2 1.14(4) 10_544
Na2 O1 2.214(10) 3_655
Na2 O1 2.214(10) 2_545
Na2 O6 2.697(16) 3_655
Na2 O6 2.697(16) 2_545
Na2 Te1 3.474(6) 2_545
Na2 Te1 3.475(6) 3_655
Na2 Th2 3.572(19) 34_545
Na2 Na1 3.684(11) 2_655

loop_
_geom_torsion_atom_site_label_1
_geom_torsion_atom_site_label_2
_geom_torsion_atom_site_label_3
_geom_torsion_atom_site_label_4
_geom_torsion
_geom_torsion_site_symmetry_1
_geom_torsion_site_symmetry_4
O5 Te1 O1 Te1 37(3) . 12_444
O6 Te1 O1 Te1 177.1(2) . 12_444
O3 Te1 O1 Te1 -84.5(2) . 12_444
O2 Te1 O1 Te1 85.4(2) . 12_444
O4 Te1 O1 Te1 0.0 . 12_444
Na1 Te1 O1 Te1 130.59(8) 1_545 12_444
Na1 Te1 O1 Te1 -120.08(8) 3 12_444
Na1 Te1 O1 Te1 -167.60(15) 19 12_444
Na2 Te1 O1 Te1 -178.35(5) . 12_444
Na1 Te1 O1 Te1 -8.25(12) 2 12_444
O5 Te1 O1 Na2 -141(3) . 10_544
O6 Te1 O1 Na2 -0.4(2) . 10_544
O3 Te1 O1 Na2 98.0(2) . 10_544
O2 Te1 O1 Na2 -92.1(2) . 10_544
O4 Te1 O1 Na2 -177.54(11) . 10_544
Te1 Te1 O1 Na2 -177.54(11) 12_444 10_544
Na1 Te1 O1 Na2 -46.96(14) 1_545 10_544
Na1 Te1 O1 Na2 62.38(14) 3 10_544
Na1 Te1 O1 Na2 14.86(18) 19 10_544
Na2 Te1 O1 Na2 4.11(16) . 10_544
Na1 Te1 O1 Na2 174.21(15) 2 10_544
O5 Te1 O1 Na2 -145(3) . .
O6 Te1 O1 Na2 -4.5(2) . .
O3 Te1 O1 Na2 93.9(2) . .
O2 Te1 O1 Na2 -96.2(2) . .
O4 Te1 O1 Na2 178.35(5) . .
Te1 Te1 O1 Na2 178.35(5) 12_444 .
Na1 Te1 O1 Na2 -51.06(9) 1_545 .
Na1 Te1 O1 Na2 58.27(9) 3 .
Na1 Te1 O1 Na2 10.75(16) 19 .
Na1 Te1 O1 Na2 170.10(14) 2 .
O5 Te1 O2 Th1 98.7(4) . 10_444
O6 Te1 O2 Th1 -163.7(4) . 10_444
O3 Te1 O2 Th1 35.7(18) . 10_444
O1 Te1 O2 Th1 -77.1(4) . 10_444
O4 Te1 O2 Th1 -1.2(4) . 10_444
Te1 Te1 O2 Th1 -40.6(3) 12_444 10_444
Na1 Te1 O2 Th1 -160.8(5) 1_545 10_444
Na1 Te1 O2 Th1 -152.4(3) 3 10_444
Na1 Te1 O2 Th1 136.7(3) 19 10_444
Na2 Te1 O2 Th1 -113.3(4) . 10_444
Na1 Te1 O2 Th1 63.3(3) 2 10_444
O5 Te1 O2 Na1 -100.5(3) . 1_545
O6 Te1 O2 Na1 -2.9(3) . 1_545
O3 Te1 O2 Na1 -163.5(15) . 1_545
O1 Te1 O2 Na1 83.7(3) . 1_545
O4 Te1 O2 Na1 159.6(3) . 1_545
Te1 Te1 O2 Na1 120.1(2) 12_444 1_545
Na1 Te1 O2 Na1 8.4(7) 3 1_545
Na1 Te1 O2 Na1 -62.5(3) 19 1_545
Na2 Te1 O2 Na1 47.4(4) . 1_545
Na1 Te1 O2 Na1 -135.9(3) 2 1_545
O5 Te1 O2 Th2 -6.8(3) . 10_444
O6 Te1 O2 Th2 90.8(3) . 10_444
O3 Te1 O2 Th2 -69.9(17) . 10_444
O1 Te1 O2 Th2 177.4(3) . 10_444
O4 Te1 O2 Th2 -106.7(3) . 10_444
Te1 Te1 O2 Th2 -146.2(2) 12_444 10_444
Na1 Te1 O2 Th2 93.7(3) 1_545 10_444
Na1 Te1 O2 Th2 102.0(5) 3 10_444
Na1 Te1 O2 Th2 31.1(3) 19 10_444
Na2 Te1 O2 Th2 141.1(4) . 10_444
Na1 Te1 O2 Th2 -42.2(2) 2 10_444
O5 Te1 O3 Na1 111.7(4) . 3
O6 Te1 O3 Na1 13.7(4) . 3
O2 Te1 O3 Na1 174.1(14) . 3
O1 Te1 O3 Na1 -73.1(4) . 3
O4 Te1 O3 Na1 -149.0(4) . 3
Te1 Te1 O3 Na1 -109.4(3) 12_444 3
Na1 Te1 O3 Na1 14.7(6) 1_545 3
Na1 Te1 O3 Na1 71.9(3) 19 3
Na2 Te1 O3 Na1 -36.8(4) . 3
Na1 Te1 O3 Na1 146.0(4) 2 3
O5 Te1 O3 Th1 -95.9(4) . .
O6 Te1 O3 Th1 166.1(4) . .
O2 Te1 O3 Th1 -33.5(19) . .
O1 Te1 O3 Th1 79.4(4) . .
O4 Te1 O3 Th1 3.4(4) . .
Te1 Te1 O3 Th1 43.0(4) 12_444 .
Na1 Te1 O3 Th1 167.10(19) 1_545 .
Na1 Te1 O3 Th1 152.4(7) 3 .
Na1 Te1 O3 Th1 -135.7(4) 19 .
Na2 Te1 O3 Th1 115.7(5) . .
Na1 Te1 O3 Th1 -61.6(4) 2 .
O3 Th1 O3 Te1 78.8(6) 3 .
O3 Th1 O3 Te1 166.5(4) 2 .
O2 Th1 O3 Te1 -64.1(4) 12_444 .
O2 Th1 O3 Te1 -0.2(6) 11_454 .
O2 Th1 O3 Te1 -118.1(4) 10_554 .
O4 Th1 O3 Te1 96.0(6) 3 .
O4 Th1 O3 Te1 -2.8(3) . .
O4 Th1 O3 Te1 -132.7(4) 2 .
Te1 Th1 O3 Te1 85.3(4) 3 .
Te1 Th1 O3 Te1 -167.3(4) 2 .
O3 Th1 O3 Na1 -131.2(3) 3 3
O3 Th1 O3 Na1 -43.5(5) 2 3
O2 Th1 O3 Na1 85.9(4) 12_444 3
O2 Th1 O3 Na1 149.8(4) 11_454 3
O2 Th1 O3 Na1 31.9(6) 10_554 3
O4 Th1 O3 Na1 -114.0(5) 3 3
O4 Th1 O3 Na1 147.2(5) . 3
O4 Th1 O3 Na1 17.3(4) 2 3
Te1 Th1 O3 Na1 150.0(7) . 3
Te1 Th1 O3 Na1 -124.7(3) 3 3
Te1 Th1 O3 Na1 -17.3(4) 2 3
O5 Te1 O4 Te1 -176.6(2) . 12_444
O6 Te1 O4 Te1 -9.5(7) . 12_444
O3 Te1 O4 Te1 92.8(2) . 12_444
O2 Te1 O4 Te1 -93.8(2) . 12_444
O1 Te1 O4 Te1 -0.001(1) . 12_444
Na1 Te1 O4 Te1 -75.3(2) 1_545 12_444
Na1 Te1 O4 Te1 72.58(14) 3 12_444
Na1 Te1 O4 Te1 169.36(12) 19 12_444
Na2 Te1 O4 Te1 1.06(4) . 12_444
Na1 Te1 O4 Te1 174.18(8) 2 12_444
O5 Te1 O4 Th1 -82.0(3) . 10_444
O6 Te1 O4 Th1 85.1(8) . 10_444
O3 Te1 O4 Th1 -172.6(3) . 10_444
O2 Te1 O4 Th1 0.8(3) . 10_444
O1 Te1 O4 Th1 94.61(16) . 10_444
Te1 Te1 O4 Th1 94.61(16) 12_444 10_444
Na1 Te1 O4 Th1 19.3(3) 1_545 10_444
Na1 Te1 O4 Th1 167.19(11) 3 10_444
Na1 Te1 O4 Th1 -96.03(16) 19 10_444
Na2 Te1 O4 Th1 95.66(16) . 10_444
Na1 Te1 O4 Th1 -91.22(19) 2 10_444
O5 Te1 O4 Th1 88.2(3) . .
O6 Te1 O4 Th1 -104.7(7) . .
O3 Te1 O4 Th1 -2.4(3) . .
O2 Te1 O4 Th1 171.1(3) . .
O1 Te1 O4 Th1 -95.17(16) . .
Te1 Te1 O4 Th1 -95.17(16) 12_444 .
Na1 Te1 O4 Th1 -170.48(12) 1_545 .
Na1 Te1 O4 Th1 -22.6(3) 3 .
Na1 Te1 O4 Th1 74.2(2) 19 .
Na2 Te1 O4 Th1 -94.12(16) . .
Na1 Te1 O4 Th1 79.00(17) 2 .
O3 Th1 O4 Te1 -99.0(4) . 12_444
O3 Th1 O4 Te1 169.0(3) 3 12_444
O3 Th1 O4 Te1 -118.7(3) 2 12_444
O2 Th1 O4 Te1 -0.8(2) 12_444 12_444
O2 Th1 O4 Te1 83.2(2) 11_454 12_444
O2 Th1 O4 Te1 35.9(4) 10_554 12_444
O4 Th1 O4 Te1 119.22(19) 3 12_444
O4 Th1 O4 Te1 -39.0(2) 2 12_444
Te1 Th1 O4 Te1 -101.2(4) . 12_444
Te1 Th1 O4 Te1 149.5(2) 3 12_444
Te1 Th1 O4 Te1 -74.16(13) 2 12_444
O3 Th1 O4 Te1 2.2(3) . .
O3 Th1 O4 Te1 -89.8(3) 3 .
O3 Th1 O4 Te1 -17.5(6) 2 .
O2 Th1 O4 Te1 100.4(3) 12_444 .
O2 Th1 O4 Te1 -175.6(3) 11_454 .
O2 Th1 O4 Te1 137.0(2) 10_554 .
O4 Th1 O4 Te1 -139.6(2) 3 .
O4 Th1 O4 Te1 62.1(2) 2 .
Te1 Th1 O4 Te1 -109.3(2) 3 .
Te1 Th1 O4 Te1 27.0(3) 2 .
O3 Th1 O4 Th1 131.7(2) . 10_444
O3 Th1 O4 Th1 39.59(19) 3 10_444
O3 Th1 O4 Th1 111.9(4) 2 10_444
O2 Th1 O4 Th1 -130.2(2) 12_444 10_444
O2 Th1 O4 Th1 -46.2(2) 11_454 10_444
O2 Th1 O4 Th1 -93.5(2) 10_554 10_444
O4 Th1 O4 Th1 -10.17(3) 3 10_444
O4 Th1 O4 Th1 -168.42(3) 2 10_444
Te1 Th1 O4 Th1 129.4(2) . 10_444
Te1 Th1 O4 Th1 20.132(18) 3 10_444
Te1 Th1 O4 Th1 156.44(10) 2 10_444
O6 Te1 O5 Na1 169.6(4) . 2
O3 Te1 O5 Na1 70.9(4) . 2
O2 Te1 O5 Na1 -99.4(4) . 2
O1 Te1 O5 Na1 -51(3) . 2
O4 Te1 O5 Na1 -14.3(4) . 2
Te1 Te1 O5 Na1 -17.6(6) 12_444 2
Na1 Te1 O5 Na1 -143.9(3) 1_545 2
Na1 Te1 O5 Na1 106.0(3) 3 2
Na1 Te1 O5 Na1 151.2(6) 19 2
Na2 Te1 O5 Na1 169.8(2) . 2
O6 Te1 O5 Na1 18.5(4) . 19
O3 Te1 O5 Na1 -80.3(4) . 19
O2 Te1 O5 Na1 109.5(3) . 19
O1 Te1 O5 Na1 158(2) . 19
O4 Te1 O5 Na1 -165.4(2) . 19
Te1 Te1 O5 Na1 -168.74(13) 12_444 19
Na1 Te1 O5 Na1 64.9(3) 1_545 19
Na1 Te1 O5 Na1 -45.1(3) 3 19
Na2 Te1 O5 Na1 18.7(6) . 19
Na1 Te1 O5 Na1 -151.2(6) 2 19
O6 Te1 O5 Th2 -83.7(3) . 10_444
O3 Te1 O5 Th2 177.6(3) . 10_444
O2 Te1 O5 Th2 7.3(3) . 10_444
O1 Te1 O5 Th2 56(3) . 10_444
O4 Te1 O5 Th2 92.4(3) . 10_444
Te1 Te1 O5 Th2 89.1(4) 12_444 10_444
Na1 Te1 O5 Th2 -37.2(3) 1_545 10_444
Na1 Te1 O5 Th2 -147.3(2) 3 10_444
Na1 Te1 O5 Th2 -102.1(4) 19 10_444
Na2 Te1 O5 Th2 -83.5(5) . 10_444
Na1 Te1 O5 Th2 106.7(5) 2 10_444
O5 Te1 O6 Th2 -68.1(13) . 34_545
O3 Te1 O6 Th2 24.5(13) . 34_545
O2 Te1 O6 Th2 -151.9(13) . 34_545
O1 Te1 O6 Th2 115.5(13) . 34_545
O4 Te1 O6 Th2 124.8(10) . 34_545
Te1 Te1 O6 Th2 117.5(12) 12_444 34_545
Na1 Te1 O6 Th2 -154.7(14) 1_545 34_545
Na1 Te1 O6 Th2 33.7(12) 3 34_545
Na1 Te1 O6 Th2 -54.4(12) 19 34_545
Na2 Te1 O6 Th2 112.0(13) . 34_545
Na1 Te1 O6 Th2 -59.8(14) 2 34_545
O5 Te1 O6 Na1 86.6(3) . 1_545
O3 Te1 O6 Na1 179.2(3) . 1_545
O2 Te1 O6 Na1 2.9(3) . 1_545
O1 Te1 O6 Na1 -89.8(2) . 1_545
O4 Te1 O6 Na1 -80.5(8) . 1_545
Te1 Te1 O6 Na1 -87.7(3) 12_444 1_545
Na1 Te1 O6 Na1 -171.6(4) 3 1_545
Na1 Te1 O6 Na1 100.4(3) 19 1_545
Na2 Te1 O6 Na1 -93.3(3) . 1_545
Na1 Te1 O6 Na1 94.9(3) 2 1_545
O5 Te1 O6 Na2 179.9(3) . .
O3 Te1 O6 Na2 -87.5(3) . .
O2 Te1 O6 Na2 96.1(3) . .
O1 Te1 O6 Na2 3.48(18) . .
O4 Te1 O6 Na2 12.8(9) . .
Te1 Te1 O6 Na2 5.5(3) 12_444 .
Na1 Te1 O6 Na2 93.3(3) 1_545 .
Na1 Te1 O6 Na2 -78.3(2) 3 .
Na1 Te1 O6 Na2 -166.4(3) 19 .
Na1 Te1 O6 Na2 -171.84(13) 2 .
O5 Te1 O6 Na1 -13.7(3) . 19
O3 Te1 O6 Na1 78.8(3) . 19
O2 Te1 O6 Na1 -97.5(3) . 19
O1 Te1 O6 Na1 169.87(17) . 19
O4 Te1 O6 Na1 179.2(6) . 19
Te1 Te1 O6 Na1 171.91(9) 12_444 19
Na1 Te1 O6 Na1 -100.4(3) 1_545 19
Na1 Te1 O6 Na1 88.1(2) 3 19
Na2 Te1 O6 Na1 166.4(3) . 19
Na1 Te1 O6 Na1 -5.4(3) 2 19
Te1 O1 Na2 Na2 -7.68(9) 12_444 10_544
Te1 O1 Na2 Na2 174.85(3) . 10_544
Te1 O1 Na2 O1 58.3(8) 12_444 3_655
Te1 O1 Na2 O1 -119.2(7) . 3_655
Na2 O1 Na2 O1 65.9(7) 10_544 3_655
Te1 O1 Na2 O1 -73.6(6) 12_444 2_545
Te1 O1 Na2 O1 108.9(7) . 2_545
Na2 O1 Na2 O1 -65.9(7) 10_544 2_545
Te1 O1 Na2 O6 129.2(6) 12_444 3_655
Te1 O1 Na2 O6 -48.3(5) . 3_655
Na2 O1 Na2 O6 136.8(5) 10_544 3_655
Te1 O1 Na2 O6 -148.7(5) 12_444 2_545
Te1 O1 Na2 O6 33.8(6) . 2_545
Na2 O1 Na2 O6 -141.0(6) 10_544 2_545
Te1 O1 Na2 O6 -179.04(18) 12_444 .
Te1 O1 Na2 O6 3.49(17) . .
Na2 O1 Na2 O6 -171.37(17) 10_544 .
Te1 O1 Na2 Te1 177.47(11) 12_444 .
Na2 O1 Na2 Te1 -174.85(3) 10_544 .
Te1 O1 Na2 Te1 -108.1(6) 12_444 2_545
Te1 O1 Na2 Te1 74.4(7) . 2_545
Na2 O1 Na2 Te1 -100.4(7) 10_544 2_545
Te1 O1 Na2 Te1 93.6(7) 12_444 3_655
Te1 O1 Na2 Te1 -83.9(6) . 3_655
Na2 O1 Na2 Te1 101.2(6) 10_544 3_655
Te1 O1 Na2 Th2 172.32(9) 12_444 34_545
Te1 O1 Na2 Th2 -5.15(3) . 34_545
Na2 O1 Na2 Th2 180.000(2) 10_544 34_545
Te1 O1 Na2 Na1 168.4(4) 12_444 2_655
Te1 O1 Na2 Na1 -9.0(3) . 2_655
Na2 O1 Na2 Na1 176.1(3) 10_544 2_655
Te1 O6 Na2 Na2 -16.1(4) . 10_544
Th2 O6 Na2 Na2 180.000(1) 34_545 10_544
Na1 O6 Na2 Na2 83.4(3) 1_545 10_544
Na1 O6 Na2 Na2 -125.0(14) 19 10_544
Te1 O6 Na2 O1 -3.45(17) . .
Th2 O6 Na2 O1 -167.3(2) 34_545 .
Na1 O6 Na2 O1 96.1(2) 1_545 .
Na1 O6 Na2 O1 -112.3(15) 19 .
Te1 O6 Na2 O1 97.3(6) . 3_655
Th2 O6 Na2 O1 -66.6(6) 34_545 3_655
Na1 O6 Na2 O1 -163.2(6) 1_545 3_655
Na1 O6 Na2 O1 -11.6(19) 19 3_655
Te1 O6 Na2 O1 -109.6(5) . 2_545
Th2 O6 Na2 O1 86.5(5) 34_545 2_545
Na1 O6 Na2 O1 -10.0(6) 1_545 2_545
Na1 O6 Na2 O1 141.6(12) 19 2_545
Te1 O6 Na2 O6 126.3(4) . 3_655
Th2 O6 Na2 O6 -37.61(13) 34_545 3_655
Na1 O6 Na2 O6 -134.2(3) 1_545 3_655
Na1 O6 Na2 O6 17.4(15) 19 3_655
Te1 O6 Na2 O6 -158.5(4) . 2_545
Th2 O6 Na2 O6 37.61(13) 34_545 2_545
Na1 O6 Na2 O6 -59.0(3) 1_545 2_545
Na1 O6 Na2 O6 92.6(13) 19 2_545
Th2 O6 Na2 Te1 -163.9(4) 34_545 .
Na1 O6 Na2 Te1 99.5(3) 1_545 .
Na1 O6 Na2 Te1 -108.9(15) 19 .
Te1 O6 Na2 Te1 -132.9(3) . 2_545
Th2 O6 Na2 Te1 63.2(3) 34_545 2_545
Na1 O6 Na2 Te1 -33.4(3) 1_545 2_545
Na1 O6 Na2 Te1 118.2(14) 19 2_545
Te1 O6 Na2 Te1 114.8(3) . 3_655
Th2 O6 Na2 Te1 -49.1(3) 34_545 3_655
Na1 O6 Na2 Te1 -145.7(3) 1_545 3_655
Na1 O6 Na2 Te1 5.9(16) 19 3_655
Te1 O6 Na2 Th2 163.9(4) . 34_545
Na1 O6 Na2 Th2 -96.6(3) 1_545 34_545
Na1 O6 Na2 Th2 55.0(14) 19 34_545
Te1 O6 Na2 Na1 173.0(2) . 2_655
Th2 O6 Na2 Na1 9.1(2) 34_545 2_655
Na1 O6 Na2 Na1 -87.4(2) 1_545 2_655
Na1 O6 Na2 Na1 64.2(14) 19 2_655
O5 Te1 Na2 Na2 168.7(4) . 10_544
O6 Te1 Na2 Na2 168.9(3) . 10_544
O3 Te1 Na2 Na2 -93.0(2) . 10_544
O2 Te1 Na2 Na2 81.4(2) . 10_544
O1 Te1 Na2 Na2 -5.20(4) . 10_544
O4 Te1 Na2 Na2 -6.93(3) . 10_544
Te1 Te1 Na2 Na2 -6.23(3) 12_444 10_544
Na1 Te1 Na2 Na2 116.49(15) 1_545 10_544
Na1 Te1 Na2 Na2 -116.50(15) 3 10_544
Na1 Te1 Na2 Na2 -178.68(8) 19 10_544
Na1 Te1 Na2 Na2 -70(3) 2 10_544
O5 Te1 Na2 O1 173.9(4) . .
O6 Te1 Na2 O1 174.1(3) . .
O3 Te1 Na2 O1 -87.8(2) . .
O2 Te1 Na2 O1 86.6(2) . .
O4 Te1 Na2 O1 -1.73(6) . .
Te1 Te1 Na2 O1 -1.03(3) 12_444 .
Na1 Te1 Na2 O1 121.69(18) 1_545 .
Na1 Te1 Na2 O1 -111.30(13) 3 .
Na1 Te1 Na2 O1 -173.48(9) 19 .
Na1 Te1 Na2 O1 -65(3) 2 .
O5 Te1 Na2 O1 -107.9(8) . 3_655
O6 Te1 Na2 O1 -107.7(9) . 3_655
O3 Te1 Na2 O1 -9.6(9) . 3_655
O2 Te1 Na2 O1 164.8(8) . 3_655
O1 Te1 Na2 O1 78.2(8) . 3_655
O4 Te1 Na2 O1 76.5(8) . 3_655
Te1 Te1 Na2 O1 77.2(8) 12_444 3_655
Na1 Te1 Na2 O1 -160.1(9) 1_545 3_655
Na1 Te1 Na2 O1 -33.1(7) 3 3_655
Na1 Te1 Na2 O1 -95.3(8) 19 3_655
Na1 Te1 Na2 O1 13(3) 2 3_655
O5 Te1 Na2 O1 86.5(9) . 2_545
O6 Te1 Na2 O1 86.7(7) . 2_545
O3 Te1 Na2 O1 -175.2(7) . 2_545
O2 Te1 Na2 O1 -0.8(8) . 2_545
O1 Te1 Na2 O1 -87.4(8) . 2_545
O4 Te1 Na2 O1 -89.1(7) . 2_545
Te1 Te1 Na2 O1 -88.4(7) 12_444 2_545
Na1 Te1 Na2 O1 34.3(6) 1_545 2_545
Na1 Te1 Na2 O1 161.3(9) 3 2_545
Na1 Te1 Na2 O1 99.1(7) 19 2_545
Na1 Te1 Na2 O1 -152.3(19) 2 2_545
O5 Te1 Na2 O6 -49.5(5) . 3_655
O6 Te1 Na2 O6 -49.2(5) . 3_655
O3 Te1 Na2 O6 48.9(4) . 3_655
O2 Te1 Na2 O6 -136.8(3) . 3_655
O1 Te1 Na2 O6 136.6(3) . 3_655
O4 Te1 Na2 O6 134.9(3) . 3_655
Te1 Te1 Na2 O6 135.6(3) 12_444 3_655
Na1 Te1 Na2 O6 -101.7(4) 1_545 3_655
Na1 Te1 Na2 O6 25.3(2) 3 3_655
Na1 Te1 Na2 O6 -36.8(3) 19 3_655
Na1 Te1 Na2 O6 72(3) 2 3_655
O5 Te1 Na2 O6 20.2(6) . 2_545
O6 Te1 Na2 O6 20.5(4) . 2_545
O3 Te1 Na2 O6 118.6(3) . 2_545
O2 Te1 Na2 O6 -67.0(4) . 2_545
O1 Te1 Na2 O6 -153.6(3) . 2_545
O4 Te1 Na2 O6 -155.4(3) . 2_545
Te1 Te1 Na2 O6 -154.7(3) 12_444 2_545
Na1 Te1 Na2 O6 -32.0(2) 1_545 2_545
Na1 Te1 Na2 O6 95.1(4) 3 2_545
Na1 Te1 Na2 O6 32.9(3) 19 2_545
Na1 Te1 Na2 O6 141(2) 2 2_545
O5 Te1 Na2 O6 -0.3(5) . .
O3 Te1 Na2 O6 98.1(4) . .
O2 Te1 Na2 O6 -87.5(4) . .
O1 Te1 Na2 O6 -174.1(3) . .
O4 Te1 Na2 O6 -175.9(3) . .
Te1 Te1 Na2 O6 -175.2(3) 12_444 .
Na1 Te1 Na2 O6 -52.4(3) 1_545 .
Na1 Te1 Na2 O6 74.6(3) 3 .
Na1 Te1 Na2 O6 12.4(3) 19 .
Na1 Te1 Na2 O6 121(3) 2 .
O5 Te1 Na2 Te1 51.9(7) . 2_545
O6 Te1 Na2 Te1 52.1(5) . 2_545
O3 Te1 Na2 Te1 150.2(4) . 2_545
O2 Te1 Na2 Te1 -35.4(5) . 2_545
O1 Te1 Na2 Te1 -122.0(4) . 2_545
O4 Te1 Na2 Te1 -123.7(4) . 2_545
Te1 Te1 Na2 Te1 -123.0(4) 12_444 2_545
Na1 Te1 Na2 Te1 -0.3(3) 1_545 2_545
Na1 Te1 Na2 Te1 126.7(5) 3 2_545
Na1 Te1 Na2 Te1 64.5(4) 19 2_545
Na1 Te1 Na2 Te1 173(2) 2 2_545
O5 Te1 Na2 Te1 -74.5(5) . 3_655
O6 Te1 Na2 Te1 -74.3(5) . 3_655
O3 Te1 Na2 Te1 23.8(5) . 3_655
O2 Te1 Na2 Te1 -161.8(4) . 3_655
O1 Te1 Na2 Te1 111.6(4) . 3_655
O4 Te1 Na2 Te1 109.9(4) . 3_655
Te1 Te1 Na2 Te1 110.6(4) 12_444 3_655
Na1 Te1 Na2 Te1 -126.7(5) 1_545 3_655
Na1 Te1 Na2 Te1 0.3(3) 3 3_655
Na1 Te1 Na2 Te1 -61.9(4) 19 3_655
Na1 Te1 Na2 Te1 47(3) 2 3_655
O5 Te1 Na2 Th2 -11.3(4) . 34_545
O6 Te1 Na2 Th2 -11.1(3) . 34_545
O3 Te1 Na2 Th2 87.0(2) . 34_545
O2 Te1 Na2 Th2 -98.6(2) . 34_545
O1 Te1 Na2 Th2 174.80(4) . 34_545
O4 Te1 Na2 Th2 173.07(3) . 34_545
Te1 Te1 Na2 Th2 173.77(3) 12_444 34_545
Na1 Te1 Na2 Th2 -63.51(15) 1_545 34_545
Na1 Te1 Na2 Th2 63.50(15) 3 34_545
Na1 Te1 Na2 Th2 1.32(8) 19 34_545
Na1 Te1 Na2 Th2 110(3) 2 34_545
O5 Te1 Na2 Na1 -9.5(4) . 2_655
O6 Te1 Na2 Na1 -9.2(3) . 2_655
O3 Te1 Na2 Na1 88.8(2) . 2_655
O2 Te1 Na2 Na1 -96.8(2) . 2_655
O1 Te1 Na2 Na1 176.62(11) . 2_655
O4 Te1 Na2 Na1 174.89(9) . 2_655
Te1 Te1 Na2 Na1 175.59(10) 12_444 2_655
Na1 Te1 Na2 Na1 -61.69(16) 1_545 2_655
Na1 Te1 Na2 Na1 65.32(19) 3 2_655
Na1 Te1 Na2 Na1 3.14(9) 19 2_655
Na1 Te1 Na2 Na1 112(3) 2 2_655
